data_7119740
loop_
_publ_author_name
'Mukherjee, Debabrata'
'Osseili, Hassan'
'Truong, Khai-Nghi'
'Spaniol, Thomas P.'
'Okuda, Jun'

_publ_section_title
;
 Ring-opening of cyclic ethers by aluminum hydridotriphenylborate.
;
_journal_issue 24
_journal_name_full 'Chemical communications (Cambridge, England)'
_journal_page_first 3493
_journal_page_last 3496
_journal_paper_doi 10.1039/c7cc01159h
_journal_volume 53
_journal_year 2017
_chemical_formula_moiety 'C18 H16 B, C11 H26 Al N4'
_chemical_formula_sum 'C29 H42 Al B N4'
_chemical_formula_weight 484.45
_chemical_name_common HO-AlBPh3
_chemical_name_systematic
;
 ?
;
_chemical_properties_physical ', Air-sensitive,Moisture-sensitive,Hygroscopic,Oxygen-sensitive'
_space_group_crystal_system triclinic
_space_group_IT_number 2
_space_group_name_Hall '-P 1'
_space_group_name_H-M_alt 'P -1'
_symmetry_space_group_name_Hall '-P 1'
_symmetry_space_group_name_H-M 'P -1'
_atom_sites_solution_hydrogens mixed
_audit_creation_method SHELXL-2013
_audit_update_record
;
2017-02-02 deposited with the CCDC.
2017-03-03 downloaded from the CCDC.
;
_cell_angle_alpha 87.579(4)
_cell_angle_beta 75.801(3)
_cell_angle_gamma 83.365(3)
_cell_formula_units_Z 2
_cell_length_a 9.8159(18)
_cell_length_b 10.726(2)
_cell_length_c 13.269(2)
_cell_measurement_reflns_used 1456
_cell_measurement_temperature 100(2)
_cell_measurement_theta_max 22.59
_cell_measurement_theta_min 2.34
_cell_volume 1345.1(4)
_computing_cell_refinement SMART
_computing_data_collection 'SMART (Bruker, 2001)'
_computing_data_reduction 'SAINT (Bruker, 1999)'
_computing_molecular_graphics 'SHELXL2013 (Sheldrick, 2013)'
_computing_publication_material 'SHELXL2013 (Sheldrick, 2013)'
_computing_structure_refinement 'SHELXS2013 (Sheldrick, 2013)'
_computing_structure_solution 'PLATON (Spek, 2003)'
_diffrn_ambient_temperature 100(2)
_diffrn_measured_fraction_theta_full 0.998
_diffrn_measured_fraction_theta_max 0.993
_diffrn_measurement_device_type 'CCD area detector'
_diffrn_measurement_method '/w scans'
_diffrn_radiation_monochromator 'multilayer optics'
_diffrn_radiation_source microsource
_diffrn_radiation_type MoK\a
_diffrn_radiation_wavelength 0.71073
_diffrn_reflns_av_R_equivalents 0.0627
_diffrn_reflns_av_unetI/netI 0.0886
_diffrn_reflns_Laue_measured_fraction_full 0.998
_diffrn_reflns_Laue_measured_fraction_max 0.993
_diffrn_reflns_limit_h_max 12
_diffrn_reflns_limit_h_min -12
_diffrn_reflns_limit_k_max 13
_diffrn_reflns_limit_k_min -13
_diffrn_reflns_limit_l_max 16
_diffrn_reflns_limit_l_min -16
_diffrn_reflns_number 16590
_diffrn_reflns_point_group_measured_fraction_full 0.998
_diffrn_reflns_point_group_measured_fraction_max 0.993
_diffrn_reflns_theta_full 25.242
_diffrn_reflns_theta_max 26.531
_diffrn_reflns_theta_min 1.912
_exptl_absorpt_coefficient_mu 0.100
_exptl_absorpt_correction_T_max 0.7454
_exptl_absorpt_correction_T_min 0.6199
_exptl_absorpt_correction_type multi-scan
_exptl_absorpt_process_details SADABS
_exptl_crystal_colour colourless
_exptl_crystal_density_diffrn 1.196
_exptl_crystal_description rod
_exptl_crystal_F_000 524
_exptl_crystal_recrystallization_method 'Re-crystallisation from solvent: thf, pentane'
_exptl_crystal_size_max 0.290
_exptl_crystal_size_mid 0.250
_exptl_crystal_size_min 0.200
_refine_diff_density_max 0.555
_refine_diff_density_min -0.278
_refine_diff_density_rms 0.057
_refine_ls_extinction_method none
_refine_ls_goodness_of_fit_ref 1.035
_refine_ls_hydrogen_treatment mixed
_refine_ls_matrix_type full
_refine_ls_number_parameters 325
_refine_ls_number_reflns 5563
_refine_ls_number_restraints 0
_refine_ls_restrained_S_all 1.035
_refine_ls_R_factor_all 0.0793
_refine_ls_R_factor_gt 0.0592
_refine_ls_shift/su_max 0.000
_refine_ls_shift/su_mean 0.000
_refine_ls_structure_factor_coef Fsqd
_refine_ls_weighting_details
;
 w=1/[\s^2^(Fo^2^)+(0.0046P)^2^+1.3113P]
 where P=(Fo^2^+2Fc^2^)/3
;
_refine_ls_weighting_scheme calc
_refine_ls_wR_factor_gt 0.1361
_refine_ls_wR_factor_ref 0.1454
_reflns_Friedel_coverage 0.000
_reflns_number_gt 4247
_reflns_number_total 5563
_reflns_threshold_expression 'I > 2\s(I)'
_cod_data_source_file c7cc01159h2.cif
_cod_data_source_block 4
_cod_depositor_comments 'Adding full bibliography for 7119739--7119740.cif.'
_cod_original_cell_volume 1345.2(4)
_cod_database_code 7119740
_shelx_space_group_comment
;
The symmetry employed for this shelxl refinement is uniquely defined
by the following loop, which should always be used as a source of
symmetry information in preference to the above space-group names.
They are only intended as comments.
;
_shelx_estimated_absorpt_t_min 0.972
_shelx_estimated_absorpt_t_max 0.980
_shelxl_version_number 2013-2

loop_
_space_group_symop_operation_xyz
'x, y, z'
'-x, -y, -z'

loop_
_atom_site_label
_atom_site_type_symbol
_atom_site_fract_x
_atom_site_fract_y
_atom_site_fract_z
_atom_site_U_iso_or_equiv
_atom_site_adp_type
_atom_site_occupancy
_atom_site_site_symmetry_order
_atom_site_calc_flag
_atom_site_refinement_flags_posn
_atom_site_refinement_flags_adp
Al1 Al 0.18041(7) 0.16691(6) 0.80102(5) 0.01684(17) Uani 1 1 d . .
H2 H 0.033(2) 0.138(2) 0.8387(18) 0.020 Uiso 1 1 d . U
N1 N 0.19782(19) 0.19201(17) 0.64194(15) 0.0200(4) Uani 1 1 d . .
N2 N 0.3423(2) 0.06475(18) 0.76182(15) 0.0219(4) Uani 1 1 d . .
N3 N 0.2389(2) 0.16971(18) 0.94203(15) 0.0212(4) Uani 1 1 d . .
N4 N 0.17448(19) 0.35698(17) 0.80444(15) 0.0195(4) Uani 1 1 d . .
C1 C 0.0901(3) 0.1332(2) 0.6043(2) 0.0284(6) Uani 1 1 d . .
H1A H -0.0046 0.1707 0.6395 0.043 Uiso 1 1 calc R U
H1B H 0.0988 0.0428 0.6194 0.043 Uiso 1 1 calc R U
H1C H 0.1049 0.1472 0.5291 0.043 Uiso 1 1 calc R U
C2 C 0.3427(2) 0.1325(2) 0.58992(19) 0.0258(5) Uani 1 1 d . .
H2A H 0.4115 0.1951 0.5812 0.031 Uiso 1 1 calc R U
H2B H 0.3428 0.1031 0.5202 0.031 Uiso 1 1 calc R U
C3 C 0.3856(3) 0.0221(2) 0.65562(19) 0.0263(5) Uani 1 1 d . .
H3A H 0.3374 -0.0516 0.6473 0.032 Uiso 1 1 calc R U
H3B H 0.4890 -0.0014 0.6351 0.032 Uiso 1 1 calc R U
C4 C 0.4222(2) 0.0198(2) 0.8364(2) 0.0252(5) Uani 1 1 d . .
H4A H 0.5245 0.0064 0.8026 0.030 Uiso 1 1 calc R U
H4B H 0.3913 -0.0603 0.8688 0.030 Uiso 1 1 calc R U
C5 C 0.3924(2) 0.1222(2) 0.9175(2) 0.0259(5) Uani 1 1 d . .
H5A H 0.4188 0.0881 0.9814 0.031 Uiso 1 1 calc R U
H5B H 0.4497 0.1920 0.8905 0.031 Uiso 1 1 calc R U
C6 C 0.1592(3) 0.0868(2) 1.02217(19) 0.0288(6) Uani 1 1 d . .
H6A H 0.1798 -0.0002 0.9986 0.043 Uiso 1 1 calc R U
H6B H 0.0576 0.1129 1.0333 0.043 Uiso 1 1 calc R U
H6C H 0.1876 0.0931 1.0875 0.043 Uiso 1 1 calc R U
C7 C 0.2157(3) 0.3018(2) 0.97680(19) 0.0249(5) Uani 1 1 d . .
H7A H 0.2758 0.3134 1.0250 0.030 Uiso 1 1 calc R U
H7B H 0.1156 0.3229 1.0140 0.030 Uiso 1 1 calc R U
C8 C 0.2531(3) 0.3872(2) 0.88183(19) 0.0246(5) Uani 1 1 d . .
H8A H 0.2272 0.4761 0.9024 0.030 Uiso 1 1 calc R U
H8B H 0.3561 0.3747 0.8506 0.030 Uiso 1 1 calc R U
C9 C 0.0277(2) 0.4207(2) 0.8331(2) 0.0251(5) Uani 1 1 d . .
H9A H -0.0171 0.3987 0.9052 0.038 Uiso 1 1 calc R U
H9B H -0.0266 0.3934 0.7868 0.038 Uiso 1 1 calc R U
H9C H 0.0301 0.5118 0.8264 0.038 Uiso 1 1 calc R U
C10 C 0.2456(2) 0.3948(2) 0.69610(19) 0.0242(5) Uani 1 1 d . .
H10A H 0.3488 0.3707 0.6831 0.029 Uiso 1 1 calc R U
H10B H 0.2290 0.4869 0.6873 0.029 Uiso 1 1 calc R U
C11 C 0.1865(3) 0.3300(2) 0.61959(19) 0.0241(5) Uani 1 1 d . .
H11A H 0.0863 0.3628 0.6260 0.029 Uiso 1 1 calc R U
H11B H 0.2401 0.3466 0.5477 0.029 Uiso 1 1 calc R U
C12 C 0.5250(2) 0.3557(2) 0.22907(19) 0.0233(5) Uani 1 1 d . .
C13 C 0.5083(2) 0.3662(2) 0.1276(2) 0.0268(6) Uani 1 1 d . .
H13 H 0.4198 0.4014 0.1164 0.032 Uiso 1 1 calc R U
C14 C 0.6172(3) 0.3269(2) 0.0415(2) 0.0306(6) Uani 1 1 d . .
H14 H 0.6023 0.3355 -0.0267 0.037 Uiso 1 1 calc R U
C15 C 0.7475(3) 0.2751(2) 0.0568(2) 0.0304(6) Uani 1 1 d . .
H15 H 0.8224 0.2475 -0.0006 0.036 Uiso 1 1 calc R U
C16 C 0.7656(3) 0.2646(2) 0.1560(2) 0.0286(6) Uani 1 1 d . .
H16 H 0.8541 0.2295 0.1674 0.034 Uiso 1 1 calc R U
C17 C 0.6571(3) 0.3044(2) 0.2397(2) 0.0249(5) Uani 1 1 d . .
H17 H 0.6736 0.2964 0.3074 0.030 Uiso 1 1 calc R U
C18 C 0.2497(2) 0.3395(2) 0.32980(19) 0.0237(5) Uani 1 1 d . .
C19 C 0.2491(3) 0.2204(2) 0.2909(2) 0.0285(6) Uani 1 1 d . .
H19 H 0.3368 0.1768 0.2561 0.034 Uiso 1 1 calc R U
C20 C 0.1265(3) 0.1626(2) 0.30073(19) 0.0260(5) Uani 1 1 d . .
H20 H 0.1315 0.0813 0.2734 0.031 Uiso 1 1 calc R U
C21 C -0.0026(3) 0.2243(2) 0.3506(2) 0.0278(6) Uani 1 1 d . .
H21 H -0.0870 0.1857 0.3583 0.033 Uiso 1 1 calc R U
C22 C -0.0072(2) 0.3428(2) 0.3888(2) 0.0266(5) Uani 1 1 d . .
H22 H -0.0953 0.3857 0.4236 0.032 Uiso 1 1 calc R U
C23 C 0.1153(2) 0.3995(2) 0.37692(19) 0.0239(5) Uani 1 1 d . .
H23 H 0.1085 0.4824 0.4016 0.029 Uiso 1 1 calc R U
C24 C 0.3646(2) 0.5535(2) 0.3394(2) 0.0257(5) Uani 1 1 d . .
C25 C 0.3695(2) 0.6172(2) 0.4281(2) 0.0275(6) Uani 1 1 d . .
H25 H 0.3970 0.5708 0.4838 0.033 Uiso 1 1 calc R U
C26 C 0.3351(3) 0.7464(3) 0.4372(2) 0.0329(6) Uani 1 1 d . .
H26 H 0.3385 0.7862 0.4990 0.039 Uiso 1 1 calc R U
C27 C 0.2966(3) 0.8165(2) 0.3585(2) 0.0340(6) Uani 1 1 d . .
H27 H 0.2736 0.9048 0.3651 0.041 Uiso 1 1 calc R U
C28 C 0.2916(3) 0.7578(3) 0.2694(2) 0.0359(6) Uani 1 1 d . .
H28 H 0.2657 0.8058 0.2138 0.043 Uiso 1 1 calc R U
C29 C 0.3241(3) 0.6295(3) 0.2606(2) 0.0307(6) Uani 1 1 d . .
H29 H 0.3188 0.5910 0.1987 0.037 Uiso 1 1 calc R U
B1 B 0.3958(3) 0.4003(3) 0.3298(2) 0.0237(6) Uani 1 1 d . .
H1 H 0.434(3) 0.363(2) 0.405(2) 0.028 Uiso 1 1 d . U

loop_
_atom_site_aniso_label
_atom_site_aniso_U_11
_atom_site_aniso_U_22
_atom_site_aniso_U_33
_atom_site_aniso_U_23
_atom_site_aniso_U_13
_atom_site_aniso_U_12
Al1 0.0151(3) 0.0164(3) 0.0178(4) -0.0022(3) -0.0009(3) -0.0026(3)
N1 0.0184(9) 0.0194(10) 0.0210(10) -0.0018(8) -0.0016(8) -0.0033(8)
N2 0.0222(10) 0.0196(10) 0.0216(10) -0.0036(8) -0.0027(8) 0.0023(8)
N3 0.0231(10) 0.0178(10) 0.0220(10) -0.0009(8) -0.0041(8) -0.0023(8)
N4 0.0182(9) 0.0180(10) 0.0209(10) -0.0016(8) -0.0021(8) -0.0018(7)
C1 0.0282(13) 0.0322(14) 0.0267(14) -0.0033(11) -0.0071(11) -0.0090(11)
C2 0.0211(12) 0.0290(13) 0.0232(13) -0.0074(11) 0.0027(10) -0.0012(10)
C3 0.0238(12) 0.0239(13) 0.0271(13) -0.0072(10) 0.0012(10) 0.0010(10)
C4 0.0218(12) 0.0193(12) 0.0328(14) -0.0001(10) -0.0051(10) 0.0018(9)
C5 0.0235(12) 0.0246(13) 0.0325(14) -0.0020(11) -0.0134(11) -0.0003(10)
C6 0.0373(14) 0.0293(14) 0.0182(12) 0.0019(10) -0.0031(11) -0.0062(11)
C7 0.0302(13) 0.0211(12) 0.0241(13) -0.0073(10) -0.0076(10) -0.0009(10)
C8 0.0253(12) 0.0178(12) 0.0320(14) -0.0053(10) -0.0080(10) -0.0035(9)
C9 0.0187(11) 0.0224(12) 0.0312(14) -0.0035(10) -0.0014(10) 0.0020(9)
C10 0.0217(12) 0.0202(12) 0.0269(13) 0.0003(10) 0.0016(10) -0.0027(9)
C11 0.0271(13) 0.0209(12) 0.0213(12) 0.0021(10) -0.0014(10) -0.0011(10)
C12 0.0259(12) 0.0181(12) 0.0242(13) -0.0019(10) 0.0003(10) -0.0088(9)
C13 0.0192(12) 0.0227(12) 0.0402(15) 0.0013(11) -0.0101(11) -0.0039(9)
C14 0.0461(16) 0.0266(13) 0.0219(13) 0.0008(11) -0.0082(12) -0.0162(12)
C15 0.0273(13) 0.0192(12) 0.0361(15) -0.0087(11) 0.0135(11) -0.0104(10)
C16 0.0227(12) 0.0179(12) 0.0446(16) -0.0025(11) -0.0070(11) -0.0010(10)
C17 0.0291(13) 0.0205(12) 0.0254(13) 0.0006(10) -0.0050(10) -0.0073(10)
C18 0.0208(12) 0.0239(12) 0.0246(13) 0.0000(10) -0.0019(10) -0.0022(9)
C19 0.0242(12) 0.0238(13) 0.0313(14) -0.0046(11) 0.0056(10) -0.0014(10)
C20 0.0297(13) 0.0240(13) 0.0241(13) -0.0014(10) -0.0034(10) -0.0084(10)
C21 0.0211(12) 0.0296(14) 0.0351(15) 0.0039(11) -0.0087(11) -0.0096(10)
C22 0.0164(11) 0.0261(13) 0.0347(14) 0.0045(11) -0.0031(10) 0.0004(9)
C23 0.0210(12) 0.0195(12) 0.0290(13) 0.0007(10) -0.0029(10) 0.0002(9)
C24 0.0117(10) 0.0260(13) 0.0357(15) -0.0026(11) 0.0027(10) -0.0047(9)
C25 0.0141(11) 0.0383(15) 0.0288(14) 0.0034(11) -0.0026(10) -0.0045(10)
C26 0.0176(12) 0.0409(16) 0.0382(16) -0.0173(13) 0.0024(11) -0.0090(11)
C27 0.0188(12) 0.0240(13) 0.0541(19) -0.0008(13) 0.0018(12) -0.0041(10)
C28 0.0238(13) 0.0387(16) 0.0417(17) 0.0104(13) -0.0027(12) -0.0040(11)
C29 0.0246(13) 0.0421(16) 0.0247(14) -0.0058(12) -0.0010(10) -0.0096(11)
B1 0.0196(13) 0.0284(15) 0.0225(14) -0.0028(12) -0.0033(11) -0.0028(11)

loop_
_atom_type_symbol
_atom_type_description
_atom_type_scat_dispersion_real
_atom_type_scat_dispersion_imag
_atom_type_scat_source
C C 0.0033 0.0016 'International Tables Vol C Tables 4.2.6.8 and 6.1.1.4'
H H 0.0000 0.0000 'International Tables Vol C Tables 4.2.6.8 and 6.1.1.4'
B B 0.0013 0.0007 'International Tables Vol C Tables 4.2.6.8 and 6.1.1.4'
N N 0.0061 0.0033 'International Tables Vol C Tables 4.2.6.8 and 6.1.1.4'
Al Al 0.0645 0.0514 'International Tables Vol C Tables 4.2.6.8 and 6.1.1.4'

loop_
_geom_angle_atom_site_label_1
_geom_angle_atom_site_label_2
_geom_angle_atom_site_label_3
_geom_angle
N2 Al1 N4 122.93(9)
N2 Al1 N1 84.66(8)
N4 Al1 N1 85.50(8)
N2 Al1 N3 83.76(8)
N4 Al1 N3 84.76(8)
N1 Al1 N3 157.55(8)
N2 Al1 H2 130.7(9)
N4 Al1 H2 106.3(9)
N1 Al1 H2 101.9(9)
N3 Al1 H2 100.2(9)
C1 N1 C11 110.41(18)
C1 N1 C2 109.53(18)
C11 N1 C2 109.99(18)
C1 N1 Al1 113.53(15)
C11 N1 Al1 107.60(14)
C2 N1 Al1 105.65(14)
C4 N2 C3 120.69(18)
C4 N2 Al1 120.65(15)
C3 N2 Al1 118.53(15)
C7 N3 C6 111.20(19)
C7 N3 C5 111.07(18)
C6 N3 C5 109.40(18)
C7 N3 Al1 107.66(14)
C6 N3 Al1 112.20(15)
C5 N3 Al1 105.15(14)
C9 N4 C8 109.68(18)
C9 N4 C10 109.70(18)
C8 N4 C10 112.12(18)
C9 N4 Al1 112.58(14)
C8 N4 Al1 107.74(14)
C10 N4 Al1 104.97(13)
N1 C1 H1A 109.5
N1 C1 H1B 109.5
H1A C1 H1B 109.5
N1 C1 H1C 109.5
H1A C1 H1C 109.5
H1B C1 H1C 109.5
N1 C2 C3 109.72(19)
N1 C2 H2A 109.7
C3 C2 H2A 109.7
N1 C2 H2B 109.7
C3 C2 H2B 109.7
H2A C2 H2B 108.2
N2 C3 C2 105.52(18)
N2 C3 H3A 110.6
C2 C3 H3A 110.6
N2 C3 H3B 110.6
C2 C3 H3B 110.6
H3A C3 H3B 108.8
N2 C4 C5 105.32(18)
N2 C4 H4A 110.7
C5 C4 H4A 110.7
N2 C4 H4B 110.7
C5 C4 H4B 110.7
H4A C4 H4B 108.8
N3 C5 C4 109.53(18)
N3 C5 H5A 109.8
C4 C5 H5A 109.8
N3 C5 H5B 109.8
C4 C5 H5B 109.8
H5A C5 H5B 108.2
N3 C6 H6A 109.5
N3 C6 H6B 109.5
H6A C6 H6B 109.5
N3 C6 H6C 109.5
H6A C6 H6C 109.5
H6B C6 H6C 109.5
N3 C7 C8 108.69(19)
N3 C7 H7A 110.0
C8 C7 H7A 110.0
N3 C7 H7B 110.0
C8 C7 H7B 110.0
H7A C7 H7B 108.3
N4 C8 C7 109.05(19)
N4 C8 H8A 109.9
C7 C8 H8A 109.9
N4 C8 H8B 109.9
C7 C8 H8B 109.9
H8A C8 H8B 108.3
N4 C9 H9A 109.5
N4 C9 H9B 109.5
H9A C9 H9B 109.5
N4 C9 H9C 109.5
H9A C9 H9C 109.5
H9B C9 H9C 109.5
N4 C10 C11 109.19(19)
N4 C10 H10A 109.8
C11 C10 H10A 109.8
N4 C10 H10B 109.8
C11 C10 H10B 109.8
H10A C10 H10B 108.3
N1 C11 C10 109.05(19)
N1 C11 H11A 109.9
C10 C11 H11A 109.9
N1 C11 H11B 109.9
C10 C11 H11B 109.9
H11A C11 H11B 108.3
C17 C12 C13 115.7(2)
C17 C12 B1 122.1(2)
C13 C12 B1 122.1(2)
C12 C13 C14 122.5(2)
C12 C13 H13 118.8
C14 C13 H13 118.8
C15 C14 C13 119.4(2)
C15 C14 H14 120.3
C13 C14 H14 120.3
C16 C15 C14 118.8(2)
C16 C15 H15 120.6
C14 C15 H15 120.6
C15 C16 C17 120.9(2)
C15 C16 H16 119.6
C17 C16 H16 119.6
C16 C17 C12 122.7(2)
C16 C17 H17 118.6
C12 C17 H17 118.6
C19 C18 C23 114.8(2)
C19 C18 B1 122.9(2)
C23 C18 B1 122.1(2)
C20 C19 C18 123.3(2)
C20 C19 H19 118.4
C18 C19 H19 118.4
C21 C20 C19 119.6(2)
C21 C20 H20 120.2
C19 C20 H20 120.2
C22 C21 C20 119.1(2)
C22 C21 H21 120.4
C20 C21 H21 120.4
C21 C22 C23 120.5(2)
C21 C22 H22 119.7
C23 C22 H22 119.7
C22 C23 C18 122.7(2)
C22 C23 H23 118.7
C18 C23 H23 118.7
C25 C24 C29 115.2(2)
C25 C24 B1 122.7(2)
C29 C24 B1 122.0(2)
C26 C25 C24 121.9(2)
C26 C25 H25 119.0
C24 C25 H25 119.0
C27 C26 C25 120.8(2)
C27 C26 H26 119.6
C25 C26 H26 119.6
C26 C27 C28 119.1(3)
C26 C27 H27 120.4
C28 C27 H27 120.4
C27 C28 C29 120.2(3)
C27 C28 H28 119.9
C29 C28 H28 119.9
C28 C29 C24 122.7(2)
C28 C29 H29 118.6
C24 C29 H29 118.6
C24 B1 C18 110.19(19)
C24 B1 C12 112.7(2)
C18 B1 C12 112.0(2)
C24 B1 H1 106.9(12)
C18 B1 H1 108.2(13)
C12 B1 H1 106.5(12)

loop_
_geom_bond_atom_site_label_1
_geom_bond_atom_site_label_2
_geom_bond_distance
Al1 N2 1.7993(19)
Al1 N4 2.035(2)
Al1 N1 2.084(2)
Al1 N3 2.090(2)
Al1 H2 1.47(2)
N1 C1 1.485(3)
N1 C11 1.494(3)
N1 C2 1.501(3)
N2 C4 1.442(3)
N2 C3 1.446(3)
N3 C7 1.484(3)
N3 C6 1.485(3)
N3 C5 1.494(3)
N4 C9 1.488(3)
N4 C8 1.493(3)
N4 C10 1.497(3)
C1 H1A 0.9800
C1 H1B 0.9800
C1 H1C 0.9800
C2 C3 1.522(3)
C2 H2A 0.9900
C2 H2B 0.9900
C3 H3A 0.9900
C3 H3B 0.9900
C4 C5 1.523(3)
C4 H4A 0.9900
C4 H4B 0.9900
C5 H5A 0.9900
C5 H5B 0.9900
C6 H6A 0.9800
C6 H6B 0.9800
C6 H6C 0.9800
C7 C8 1.522(3)
C7 H7A 0.9900
C7 H7B 0.9900
C8 H8A 0.9900
C8 H8B 0.9900
C9 H9A 0.9800
C9 H9B 0.9800
C9 H9C 0.9800
C10 C11 1.514(3)
C10 H10A 0.9900
C10 H10B 0.9900
C11 H11A 0.9900
C11 H11B 0.9900
C12 C17 1.387(3)
C12 C13 1.394(4)
C12 B1 1.645(4)
C13 C14 1.401(4)
C13 H13 0.9500
C14 C15 1.392(4)
C14 H14 0.9500
C15 C16 1.371(4)
C15 H15 0.9500
C16 C17 1.380(3)
C16 H16 0.9500
C17 H17 0.9500
C18 C19 1.399(3)
C18 C23 1.407(3)
C18 B1 1.643(4)
C19 C20 1.392(3)
C19 H19 0.9500
C20 C21 1.383(3)
C20 H20 0.9500
C21 C22 1.380(4)
C21 H21 0.9500
C22 C23 1.382(3)
C22 H22 0.9500
C23 H23 0.9500
C24 C25 1.400(4)
C24 C29 1.404(4)
C24 B1 1.641(4)
C25 C26 1.391(4)
C25 H25 0.9500
C26 C27 1.364(4)
C26 H26 0.9500
C27 C28 1.377(4)
C27 H27 0.9500
C28 C29 1.379(4)
C28 H28 0.9500
C29 H29 0.9500
B1 H1 1.19(3)
